data_4306553
loop_
_publ_author_name
'Maarit Risto'
'Abdeljalil Assoud'
'Stephen M. Winter'
'Raija Oilunkaniemi'
'Risto S. Laitinen'
'Richard T. Oakley'

_publ_section_title
;
Heavy Atom Analogues of 1,2,3-Dithiazolylium Salts: Preparation, Structures
and Redox Chemistry
;
_journal_name_full 'Inorganic Chemistry'
_journal_page_first 10100
_journal_page_last 10109
_journal_paper_doi 10.1021/ic8013738
_journal_volume 47
_journal_year 2008
_chemical_formula_moiety 'C12 H8 N2 S2 Te2, 2(Cl5 Te)'
_chemical_formula_sum 'C12 H8 Cl10 N2 S2 Te4'
_chemical_formula_weight 1109.22
_chemical_name_systematic
;
 ?
;
_space_group_IT_number 2
_symmetry_cell_setting triclinic
_symmetry_space_group_name_Hall '-P 1'
_symmetry_space_group_name_H-M 'P -1'
_atom_sites_solution_hydrogens geom
_atom_sites_solution_primary direct
_atom_sites_solution_secondary difmap
_audit_creation_method SHELXL-97
_cell_angle_alpha 82.7070(11)
_cell_angle_beta 72.9321(12)
_cell_angle_gamma 74.4782(12)
_cell_formula_units_Z 1
_cell_length_a 8.2184(5)
_cell_length_b 8.2820(5)
_cell_length_c 11.0240(7)
_cell_measurement_reflns_used 5275
_cell_measurement_temperature 296(2)
_cell_measurement_theta_max 30.09
_cell_measurement_theta_min 3.12
_cell_volume 690.18(7)
_computing_cell_refinement 'APEX II'
_computing_data_collection 'APEX II'
_computing_data_reduction 'APEX II'
_computing_molecular_graphics 'SHELXL-97 (Sheldrick, 1997)'
_computing_publication_material 'SHELXL-97 (Sheldrick, 1997)'
_computing_structure_refinement 'SHELXL-97 (Sheldrick, 1997)'
_computing_structure_solution 'SHELXS-97 (Sheldrick, 1990)'
_diffrn_ambient_temperature 296(2)
_diffrn_measured_fraction_theta_full 0.994
_diffrn_measured_fraction_theta_max 0.994
_diffrn_measurement_device_type 'CCD area detector'
_diffrn_measurement_method 'omega scans'
_diffrn_radiation_monochromator graphite
_diffrn_radiation_source 'fine-focus sealed tube'
_diffrn_radiation_type MoK\a
_diffrn_radiation_wavelength 0.71073
_diffrn_reflns_av_R_equivalents 0.0148
_diffrn_reflns_av_sigmaI/netI 0.0168
_diffrn_reflns_limit_h_max 11
_diffrn_reflns_limit_h_min -11
_diffrn_reflns_limit_k_max 11
_diffrn_reflns_limit_k_min -11
_diffrn_reflns_limit_l_max 15
_diffrn_reflns_limit_l_min -15
_diffrn_reflns_number 10751
_diffrn_reflns_theta_full 30.13
_diffrn_reflns_theta_max 30.13
_diffrn_reflns_theta_min 2.84
_exptl_absorpt_coefficient_mu 5.313
_exptl_absorpt_correction_T_max 0.726
_exptl_absorpt_correction_T_min 0.439
_exptl_absorpt_correction_type empirical
_exptl_absorpt_process_details sadabs
_exptl_crystal_colour red
_exptl_crystal_density_diffrn 2.669
_exptl_crystal_density_method 'not measured'
_exptl_crystal_description block
_exptl_crystal_F_000 504
_exptl_crystal_size_max 0.18
_exptl_crystal_size_mid 0.08
_exptl_crystal_size_min 0.06
_refine_diff_density_max 0.821
_refine_diff_density_min -0.716
_refine_diff_density_rms 0.083
_refine_ls_extinction_method none
_refine_ls_goodness_of_fit_ref 1.040
_refine_ls_hydrogen_treatment constr
_refine_ls_matrix_type full
_refine_ls_number_parameters 136
_refine_ls_number_reflns 4067
_refine_ls_number_restraints 0
_refine_ls_restrained_S_all 1.040
_refine_ls_R_factor_all 0.0277
_refine_ls_R_factor_gt 0.0221
_refine_ls_shift/su_max 0.001
_refine_ls_shift/su_mean 0.000
_refine_ls_structure_factor_coef Fsqd
_refine_ls_weighting_details 'calc w=1/[\s^2^(Fo^2^)+(0.0262P)^2^+0.4677P] where P=(Fo^2^+2Fc^2^)/3'
_refine_ls_weighting_scheme calc
_refine_ls_wR_factor_gt 0.0539
_refine_ls_wR_factor_ref 0.0567
_reflns_number_gt 3522
_reflns_number_total 4067
_reflns_threshold_expression >2sigma(I)
_cod_data_source_file ic8013738_si_005.cif
_cod_data_source_block mr3-28_0m
_cod_database_code 4306553

loop_
_symmetry_equiv_pos_as_xyz
'x, y, z'
'-x, -y, -z'

loop_
_atom_site_label
_atom_site_type_symbol
_atom_site_fract_x
_atom_site_fract_y
_atom_site_fract_z
_atom_site_U_iso_or_equiv
_atom_site_adp_type
_atom_site_occupancy
_atom_site_symmetry_multiplicity
_atom_site_calc_flag
_atom_site_refinement_flags
_atom_site_disorder_assembly
_atom_site_disorder_group
Te1 Te 0.36304(3) 0.34596(2) 0.544796(18) 0.04399(6) Uani 1 1 d . . .
Te2 Te 0.12692(2) 0.01770(2) 0.316226(16) 0.03783(5) Uani 1 1 d . . .
Cl1 Cl 0.19225(13) -0.29266(9) 0.32050(9) 0.0614(2) Uani 1 1 d . . .
Cl2 Cl 0.03434(14) 0.04320(12) 0.12956(8) 0.0647(2) Uani 1 1 d . . .
Cl3 Cl 0.08244(14) 0.32682(9) 0.31328(9) 0.0625(2) Uani 1 1 d . . .
Cl4 Cl 0.41667(12) 0.00069(13) 0.19346(10) 0.0702(2) Uani 1 1 d . . .
Cl5 Cl 0.23863(11) -0.00968(10) 0.54110(8) 0.05526(19) Uani 1 1 d . . .
S1 S 0.20901(11) 0.27764(10) 0.75698(8) 0.04926(17) Uani 1 1 d . . .
N1 N 0.4232(3) 0.5145(3) 0.6214(2) 0.0400(5) Uani 1 1 d . . .
C1 C 0.2639(4) 0.4191(4) 0.8268(3) 0.0420(6) Uani 1 1 d . . .
C2 C 0.2143(4) 0.4301(5) 0.9597(3) 0.0543(8) Uani 1 1 d . . .
H2 H 0.1521 0.3573 1.0124 0.065 Uiso 1 1 calc R . .
C3 C 0.2585(4) 0.5483(5) 1.0095(3) 0.0567(8) Uani 1 1 d . . .
H3 H 0.2252 0.5558 1.0973 0.068 Uiso 1 1 calc R . .
C4 C 0.3525(5) 0.6590(5) 0.9333(3) 0.0571(8) Uani 1 1 d . . .
H4 H 0.3785 0.7397 0.9710 0.068 Uiso 1 1 calc R . .
C5 C 0.4068(4) 0.6509(4) 0.8049(3) 0.0497(7) Uani 1 1 d . . .
H5 H 0.4703 0.7248 0.7553 0.060 Uiso 1 1 calc R . .
C6 C 0.3656(3) 0.5283(4) 0.7464(3) 0.0392(5) Uani 1 1 d . . .

loop_
_atom_site_aniso_label
_atom_site_aniso_U_11
_atom_site_aniso_U_22
_atom_site_aniso_U_33
_atom_site_aniso_U_23
_atom_site_aniso_U_13
_atom_site_aniso_U_12
Te1 0.04694(11) 0.04774(11) 0.04362(10) -0.00976(8) -0.01356(8) -0.01723(8)
Te2 0.04684(10) 0.03154(9) 0.04036(10) -0.00266(6) -0.01855(7) -0.01051(7)
Cl1 0.0843(6) 0.0347(3) 0.0757(5) -0.0065(3) -0.0407(5) -0.0093(4)
Cl2 0.0937(7) 0.0655(5) 0.0542(5) 0.0064(4) -0.0439(5) -0.0295(5)
Cl3 0.0858(6) 0.0336(3) 0.0678(5) -0.0019(3) -0.0216(5) -0.0134(4)
Cl4 0.0514(5) 0.0730(6) 0.0810(6) -0.0154(5) -0.0036(4) -0.0171(4)
Cl5 0.0587(4) 0.0537(4) 0.0619(5) -0.0100(3) -0.0285(4) -0.0113(3)
S1 0.0511(4) 0.0517(4) 0.0508(4) -0.0002(3) -0.0132(3) -0.0240(3)
N1 0.0395(12) 0.0453(12) 0.0392(12) -0.0072(9) -0.0102(9) -0.0154(10)
C1 0.0359(13) 0.0480(15) 0.0424(14) -0.0034(12) -0.0112(11) -0.0099(11)
C2 0.0506(17) 0.070(2) 0.0423(16) -0.0007(14) -0.0101(13) -0.0190(16)
C3 0.0525(18) 0.078(2) 0.0372(15) -0.0098(15) -0.0097(13) -0.0120(16)
C4 0.0551(18) 0.074(2) 0.0493(17) -0.0214(16) -0.0154(14) -0.0184(16)
C5 0.0500(16) 0.0590(18) 0.0466(16) -0.0134(14) -0.0107(13) -0.0220(14)
C6 0.0350(13) 0.0463(14) 0.0399(13) -0.0067(11) -0.0121(10) -0.0116(11)

loop_
_atom_type_symbol
_atom_type_description
_atom_type_scat_dispersion_real
_atom_type_scat_dispersion_imag
_atom_type_scat_source
C C 0.0033 0.0016 'International Tables Vol C Tables 4.2.6.8 and 6.1.1.4'
H H 0.0000 0.0000 'International Tables Vol C Tables 4.2.6.8 and 6.1.1.4'
N N 0.0061 0.0033 'International Tables Vol C Tables 4.2.6.8 and 6.1.1.4'
S S 0.1246 0.1234 'International Tables Vol C Tables 4.2.6.8 and 6.1.1.4'
Cl Cl 0.1484 0.1585 'International Tables Vol C Tables 4.2.6.8 and 6.1.1.4'
Te Te -0.5308 1.6751 'International Tables Vol C Tables 4.2.6.8 and 6.1.1.4'

loop_
_geom_angle_atom_site_label_1
_geom_angle_atom_site_label_2
_geom_angle_atom_site_label_3
_geom_angle
_geom_angle_site_symmetry_1
_geom_angle_site_symmetry_3
_geom_angle_publ_flag
N1 Te1 S1 85.18(7) . . ?
N1 Te1 N1 69.81(10) . 2_666 ?
S1 Te1 N1 154.29(5) . 2_666 ?
Cl4 Te2 Cl2 90.30(4) . . ?
Cl4 Te2 Cl1 88.24(4) . . ?
Cl2 Te2 Cl1 91.53(3) . . ?
Cl4 Te2 Cl3 88.61(3) . . ?
Cl2 Te2 Cl3 90.96(3) . . ?
Cl1 Te2 Cl3 175.99(3) . . ?
Cl4 Te2 Cl5 89.60(3) . . ?
Cl2 Te2 Cl5 179.44(3) . . ?
Cl1 Te2 Cl5 89.01(3) . . ?
Cl3 Te2 Cl5 88.49(3) . . ?
C1 S1 Te1 95.90(10) . . ?
C6 N1 Te1 119.23(18) . . ?
C6 N1 Te1 130.21(18) . 2_666 ?
Te1 N1 Te1 110.19(10) . 2_666 ?
C2 C1 C6 119.9(3) . . ?
C2 C1 S1 121.9(2) . . ?
C6 C1 S1 118.2(2) . . ?
C3 C2 C1 119.1(3) . . ?
C2 C3 C4 122.0(3) . . ?
C5 C4 C3 121.1(3) . . ?
C4 C5 C6 119.6(3) . . ?
N1 C6 C5 120.4(3) . . ?
N1 C6 C1 121.4(2) . . ?
C5 C6 C1 118.2(3) . . ?

loop_
_geom_bond_atom_site_label_1
_geom_bond_atom_site_label_2
_geom_bond_distance
_geom_bond_site_symmetry_2
_geom_bond_publ_flag
Te1 N1 1.954(2) . ?
Te1 S1 2.3881(8) . ?
Te1 N1 2.538(2) 2_666 ?
Te2 Cl4 2.3450(9) . ?
Te2 Cl2 2.3623(8) . ?
Te2 Cl1 2.4785(8) . ?
Te2 Cl3 2.4847(8) . ?
Te2 Cl5 2.8498(8) . ?
S1 C1 1.698(3) . ?
N1 C6 1.328(3) . ?
N1 Te1 2.538(2) 2_666 ?
C1 C2 1.409(4) . ?
C1 C6 1.438(4) . ?
C2 C3 1.355(5) . ?
C3 C4 1.395(5) . ?
C4 C5 1.358(4) . ?
C5 C6 1.427(4) . ?
